data_1564427
loop_
_publ_author_name
'Han, Pengbo'
'Lin, Chengwei'
'Wang, Kaojin'
'Qiu, Yanping'
'Wu, Haozhong'
'Qin, Anjun'
'Ma, Dongge'
'Tang, Ben Zhong'

_publ_section_title
;
 Aggregation-induced emission luminogen with excellent triplet-triplet
 upconversion efficiency for highly efficient non-doped blue organic
 light-emitting diodes.
;
_journal_issue 1
_journal_name_full 'Materials horizons'
_journal_page_first 376
_journal_page_last 382
_journal_paper_doi 10.1039/d1mh01129d
_journal_volume 9
_journal_year 2022
_chemical_formula_moiety 'C50 H34 N2'
_chemical_formula_sum 'C50 H34 N2'
_chemical_formula_weight 662.79
_space_group_crystal_system monoclinic
_space_group_IT_number 14
_space_group_name_Hall '-P 2yn'
_space_group_name_H-M_alt 'P 1 21/n 1'
_atom_sites_solution_hydrogens geom
_atom_sites_solution_primary dual
_audit_creation_date 2020-08-17
_audit_creation_method
;
Olex2 1.2
(compiled 2018.05.29 svn.r3508 for OlexSys, GUI svn.r5506)
;
_audit_update_record
;
2020-11-02 deposited with the CCDC.	2021-08-27 downloaded from the CCDC.
;
_cell_angle_alpha 90
_cell_angle_beta 114.38(2)
_cell_angle_gamma 90
_cell_formula_units_Z 4
_cell_length_a 19.525(10)
_cell_length_b 9.546(6)
_cell_length_c 20.594(13)
_cell_measurement_reflns_used 7956
_cell_measurement_temperature 170(2)
_cell_measurement_theta_max 26.36
_cell_measurement_theta_min 2.85
_cell_volume 3496(4)
_computing_cell_refinement SAINT
_computing.data_collection Bruker
_computing.data_reduction SAINT

_computing_molecular_graphics 'Olex2 (Dolomanov et al., 2009)'
_computing_publication_material 'Olex2 (Dolomanov et al., 2009)'
_computing_structure_refinement 'ShelXL (Sheldrick, 2015)'
_computing_structure_solution 'ShelXT (Sheldrick, 2015)'
_diffrn_ambient_temperature 170.0
_diffrn_measured_fraction_theta_full 0.999
_diffrn_measured_fraction_theta_max 0.990
_diffrn_measurement_device_type 'zju Bruker D8 Venture Ims3.0'
_diffrn_measurement_method '\f and \w scans'
_diffrn_radiation_type MoK\a
_diffrn_radiation_wavelength 0.71073
_diffrn_reflns_av_R_equivalents 0.0453
_diffrn_reflns_av_unetI/netI 0.0419
_diffrn_reflns_Laue_measured_fraction_full 0.999
_diffrn_reflns_Laue_measured_fraction_max 0.990
_diffrn_reflns_limit_h_max 24
_diffrn_reflns_limit_h_min -24
_diffrn_reflns_limit_k_max 11
_diffrn_reflns_limit_k_min -10
_diffrn_reflns_limit_l_max 25
_diffrn_reflns_limit_l_min -25
_diffrn_reflns_number 27239
_diffrn_reflns_point_group_measured_fraction_full 0.999
_diffrn_reflns_point_group_measured_fraction_max 0.990
_diffrn_reflns_theta_full 25.242
_diffrn_reflns_theta_max 26.352
_diffrn_reflns_theta_min 2.290
_diffrn_standards_number 0
_exptl_absorpt_coefficient_mu 0.073
_exptl_absorpt_correction_T_max 0.7454
_exptl_absorpt_correction_T_min 0.6848
_exptl_absorpt_correction_type multi-scan
_exptl_absorpt_process_details
;
SADABS-2016/2 (Bruker,2016/2) was used for absorption correction.
wR2(int) was 0.1860 before and 0.0511 after correction.
The Ratio of minimum to maximum transmission is 0.9187.
The \l/2 correction factor is Not present.
;
_exptl_crystal_colour yellow
_exptl_crystal_colour_primary yellow
_exptl_crystal_density_diffrn 1.259
_exptl_crystal_description needle
_exptl_crystal_F_000 1392
_exptl_crystal_size_max 0.43
_exptl_crystal_size_mid 0.11
_exptl_crystal_size_min 0.1
_refine_diff_density_max 0.210
_refine_diff_density_min -0.302
_refine_diff_density_rms 0.066
_refine_ls_extinction_method none
_refine_ls_goodness_of_fit_ref 1.066
_refine_ls_hydrogen_treatment constr
_refine_ls_matrix_type full
_refine_ls_number_parameters 469
_refine_ls_number_reflns 7057
_refine_ls_number_restraints 0
_refine_ls_restrained_S_all 1.066
_refine_ls_R_factor_all 0.0593
_refine_ls_R_factor_gt 0.0438
_refine_ls_shift/su_max 0.001
_refine_ls_shift/su_mean 0.000
_refine_ls_structure_factor_coef Fsqd
_refine_ls_weighting_details 'w=1/[\s^2^(Fo^2^)+(0.0441P)^2^+0.9002P] where P=(Fo^2^+2Fc^2^)/3'
_refine_ls_weighting_scheme calc
_refine_ls_wR_factor_gt 0.0970
_refine_ls_wR_factor_ref 0.1066
_reflns_Friedel_coverage 0.000
_reflns_number_gt 5623
_reflns_number_total 7057
_reflns_threshold_expression 'I > 2\s(I)'
_cod_data_source_file d1mh01129d2.cif
_cod_data_source_block 200817_tpa_an_mphcz_0m
_cod_depositor_comments 'Adding full bibliography for 1564427.cif.'
_cod_database_code 1564427
_shelx_shelxl_version_number 2018/3
_shelx_space_group_comment
;
The symmetry employed for this shelxl refinement is uniquely defined
by the following loop, which should always be used as a source of
symmetry information in preference to the above space-group names.
They are only intended as comments.
;
_shelx_estimated_absorpt_t_max 0.993
_shelx_estimated_absorpt_t_min 0.969
_olex2_refinement_description
;
1. Fixed Uiso
 At 1.2 times of:
  All C(H) groups
2.a Aromatic/amide H refined with riding coordinates:
 C2(H2), C3(H3), C4(H4), C5(H5), C9(H9), C10(H10), C11(H11), C12(H12),
 C14(H14), C16(H16), C17(H17), C18(H18), C21(H21), C22(H22), C23(H23), C24(H24),
  C29(H29), C30(H30), C31(H31), C32(H32), C34(H34), C35(H35), C37(H37),
 C38(H38), C40(H40), C41(H41), C42(H42), C43(H43), C44(H44), C46(H46), C47(H47),
  C48(H48), C49(H49), C50(H50)
;
_olex2_submission_special_instructions 'No special instructions were received'

loop_
_space_group_symop_operation_xyz
'x, y, z'
'-x+1/2, y+1/2, -z+1/2'
'-x, -y, -z'
'x-1/2, -y-1/2, z-1/2'

loop_
_atom_site_label
_atom_site_type_symbol
_atom_site_fract_x
_atom_site_fract_y
_atom_site_fract_z
_atom_site_U_iso_or_equiv
_atom_site_adp_type
_atom_site_occupancy
_atom_site_site_symmetry_order
_atom_site_calc_flag
_atom_site_refinement_flags_posn
_atom_site_refinement_flags_adp
_atom_site_refinement_flags_occupancy
_atom_site_disorder_assembly
_atom_site_disorder_group
N1 N 0.07046(6) 0.18490(13) 0.46279(6) 0.0268(3) Uani 1 1 d . . . . .
N2 N 0.69390(6) 0.89642(13) 0.64530(7) 0.0313(3) Uani 1 1 d . . . . .
C1 C 0.05778(8) 0.05529(16) 0.42869(8) 0.0289(3) Uani 1 1 d . . . . .
C2 C 0.09285(9) -0.07220(18) 0.45354(9) 0.0386(4) Uani 1 1 d . . . . .
H2 H 0.130542 -0.082299 0.500649 0.046 Uiso 1 1 calc R . . . .
C3 C 0.07034(11) -0.1848(2) 0.40635(11) 0.0491(5) Uani 1 1 d . . . . .
H3 H 0.093246 -0.273720 0.421549 0.059 Uiso 1 1 calc R . . . .
C4 C 0.01446(11) -0.1697(2) 0.33674(11) 0.0521(5) Uani 1 1 d . . . . .
H4 H 0.000604 -0.248355 0.305693 0.063 Uiso 1 1 calc R . . . .
C5 C -0.02031(10) -0.0439(2) 0.31287(9) 0.0441(5) Uani 1 1 d . . . . .
H5 H -0.058074 -0.035011 0.265728 0.053 Uiso 1 1 calc R . . . .
C6 C 0.00047(8) 0.07137(18) 0.35882(8) 0.0333(4) Uani 1 1 d . . . . .
C7 C -0.02297(8) 0.21541(19) 0.35121(8) 0.0324(4) Uani 1 1 d . . . . .
C8 C 0.02151(7) 0.28266(17) 0.41621(7) 0.0271(3) Uani 1 1 d . . . . .
C9 C 0.01323(8) 0.42343(18) 0.42802(8) 0.0344(4) Uani 1 1 d . . . . .
H9 H 0.043959 0.467258 0.471848 0.041 Uiso 1 1 calc R . . . .
C10 C -0.04162(9) 0.4976(2) 0.37338(10) 0.0445(4) Uani 1 1 d . . . . .
H10 H -0.049435 0.593575 0.380433 0.053 Uiso 1 1 calc R . . . .
C11 C -0.08555(9) 0.4348(2) 0.30838(10) 0.0504(5) Uani 1 1 d . . . . .
H11 H -0.122224 0.488996 0.271775 0.060 Uiso 1 1 calc R . . . .
C12 C -0.07667(8) 0.2953(2) 0.29631(8) 0.0440(5) Uani 1 1 d . . . . .
H12 H -0.106384 0.253641 0.251554 0.053 Uiso 1 1 calc R . . . .
C13 C 0.12629(7) 0.21975(15) 0.53208(7) 0.0234(3) Uani 1 1 d . . . . .
C14 C 0.18171(7) 0.31667(15) 0.53731(7) 0.0244(3) Uani 1 1 d . . . . .
H14 H 0.183895 0.353320 0.495326 0.029 Uiso 1 1 calc R . . . .
C15 C 0.23410(7) 0.36003(15) 0.60430(7) 0.0229(3) Uani 1 1 d . . . . .
C16 C 0.22960(7) 0.30446(15) 0.66543(7) 0.0247(3) Uani 1 1 d . . . . .
H16 H 0.264023 0.334997 0.711212 0.030 Uiso 1 1 calc R . . . .
C17 C 0.17532(7) 0.20514(16) 0.65981(8) 0.0269(3) Uani 1 1 d . . . . .
H17 H 0.173678 0.166681 0.701691 0.032 Uiso 1 1 calc R . . . .
C18 C 0.12335(7) 0.16186(15) 0.59302(8) 0.0257(3) Uani 1 1 d . . . . .
H18 H 0.086359 0.093724 0.589042 0.031 Uiso 1 1 calc R . . . .
C19 C 0.29731(7) 0.45576(15) 0.60961(7) 0.0218(3) Uani 1 1 d . . . . .
C20 C 0.29535(7) 0.60005(15) 0.62250(7) 0.0215(3) Uani 1 1 d . . . . .
C21 C 0.23075(7) 0.66354(16) 0.62714(7) 0.0256(3) Uani 1 1 d . . . . .
H21 H 0.188995 0.606711 0.622370 0.031 Uiso 1 1 calc R . . . .
C22 C 0.22838(8) 0.80327(16) 0.63822(7) 0.0279(3) Uani 1 1 d . . . . .
H22 H 0.184735 0.843578 0.640067 0.034 Uiso 1 1 calc R . . . .
C23 C 0.29100(8) 0.88956(16) 0.64708(7) 0.0277(3) Uani 1 1 d . . . . .
H23 H 0.288882 0.987244 0.654868 0.033 Uiso 1 1 calc R . . . .
C24 C 0.35424(8) 0.83329(15) 0.64449(7) 0.0252(3) Uani 1 1 d . . . . .
H24 H 0.396127 0.892215 0.652313 0.030 Uiso 1 1 calc R . . . .
C25 C 0.35873(7) 0.68759(15) 0.63025(7) 0.0211(3) Uani 1 1 d . . . . .
C26 C 0.42141(7) 0.62946(15) 0.62206(7) 0.0216(3) Uani 1 1 d . . . . .
C27 C 0.42065(7) 0.48640(15) 0.60435(7) 0.0233(3) Uani 1 1 d . . . . .
C28 C 0.35926(7) 0.39764(15) 0.60008(7) 0.0230(3) Uani 1 1 d . . . . .
C29 C 0.36240(8) 0.25166(16) 0.58542(8) 0.0309(3) Uani 1 1 d . . . . .
H29 H 0.323326 0.191279 0.584487 0.037 Uiso 1 1 calc R . . . .
C30 C 0.42022(9) 0.19793(18) 0.57282(10) 0.0393(4) Uani 1 1 d . . . . .
H30 H 0.421533 0.100537 0.563925 0.047 Uiso 1 1 calc R . . . .
C31 C 0.47859(8) 0.28630(18) 0.57287(9) 0.0387(4) Uani 1 1 d . . . . .
H31 H 0.517626 0.248392 0.562019 0.046 Uiso 1 1 calc R . . . .
C32 C 0.47914(8) 0.42467(17) 0.58830(8) 0.0309(3) Uani 1 1 d . . . . .
H32 H 0.519000 0.482006 0.588511 0.037 Uiso 1 1 calc R . . . .
C33 C 0.48979(7) 0.71409(15) 0.63195(7) 0.0231(3) Uani 1 1 d . . . . .
C34 C 0.48944(7) 0.81802(15) 0.58403(7) 0.0263(3) Uani 1 1 d . . . . .
H34 H 0.442997 0.846040 0.547119 0.032 Uiso 1 1 calc R . . . .
C35 C 0.55599(8) 0.88158(16) 0.58928(8) 0.0284(3) Uani 1 1 d . . . . .
H35 H 0.554170 0.952107 0.556057 0.034 Uiso 1 1 calc R . . . .
C36 C 0.62509(7) 0.84252(15) 0.64282(8) 0.0258(3) Uani 1 1 d . . . . .
C37 C 0.62540(7) 0.74502(16) 0.69382(8) 0.0289(3) Uani 1 1 d . . . . .
H37 H 0.671351 0.722272 0.732827 0.035 Uiso 1 1 calc R . . . .
C38 C 0.55913(7) 0.68143(16) 0.68780(8) 0.0270(3) Uani 1 1 d . . . . .
H38 H 0.560773 0.614073 0.722368 0.032 Uiso 1 1 calc R . . . .
C39 C 0.69682(7) 1.03269(15) 0.61804(8) 0.0265(3) Uani 1 1 d . . . . .
C40 C 0.67121(8) 1.14819(16) 0.64269(8) 0.0318(3) Uani 1 1 d . . . . .
H40 H 0.651936 1.136413 0.677824 0.038 Uiso 1 1 calc R . . . .
C41 C 0.67376(8) 1.28069(17) 0.61601(9) 0.0355(4) Uani 1 1 d . . . . .
H41 H 0.656206 1.359313 0.633014 0.043 Uiso 1 1 calc R . . . .
C42 C 0.70195(8) 1.29919(17) 0.56439(8) 0.0338(4) Uani 1 1 d . . . . .
H42 H 0.702669 1.389723 0.545540 0.041 Uiso 1 1 calc R . . . .
C43 C 0.72889(8) 1.18448(17) 0.54081(8) 0.0324(3) Uani 1 1 d . . . . .
H43 H 0.749319 1.196913 0.506574 0.039 Uiso 1 1 calc R . . . .
C44 C 0.72615(8) 1.05187(17) 0.56692(8) 0.0303(3) Uani 1 1 d . . . . .
H44 H 0.744208 0.973606 0.550143 0.036 Uiso 1 1 calc R . . . .
C45 C 0.75864(8) 0.80898(16) 0.66480(8) 0.0282(3) Uani 1 1 d . . . . .
C46 C 0.82973(8) 0.86506(17) 0.70524(8) 0.0309(3) Uani 1 1 d . . . . .
H46 H 0.834303 0.960019 0.720249 0.037 Uiso 1 1 calc R . . . .
C47 C 0.89366(8) 0.78314(18) 0.72363(8) 0.0334(4) Uani 1 1 d . . . . .
H47 H 0.941740 0.822937 0.750457 0.040 Uiso 1 1 calc R . . . .
C48 C 0.88812(9) 0.64426(18) 0.70331(9) 0.0378(4) Uani 1 1 d . . . . .
H48 H 0.931950 0.588084 0.716320 0.045 Uiso 1 1 calc R . . . .
C49 C 0.81757(9) 0.58805(19) 0.66361(10) 0.0438(4) Uani 1 1 d . . . . .
H49 H 0.813239 0.492410 0.649729 0.053 Uiso 1 1 calc R . . . .
C50 C 0.75311(8) 0.66954(18) 0.64384(9) 0.0380(4) Uani 1 1 d . . . . .
H50 H 0.705264 0.629908 0.615997 0.046 Uiso 1 1 calc R . . . .

loop_
_atom_site_aniso_label
_atom_site_aniso_U_11
_atom_site_aniso_U_22
_atom_site_aniso_U_33
_atom_site_aniso_U_23
_atom_site_aniso_U_13
_atom_site_aniso_U_12
N1 0.0220(6) 0.0281(7) 0.0253(6) -0.0028(5) 0.0048(5) -0.0043(5)
N2 0.0211(6) 0.0270(7) 0.0491(8) 0.0032(6) 0.0178(5) -0.0028(5)
C1 0.0249(7) 0.0326(8) 0.0326(8) -0.0071(6) 0.0151(6) -0.0104(6)
C2 0.0335(8) 0.0350(9) 0.0488(10) -0.0083(8) 0.0186(7) -0.0074(7)
C3 0.0525(11) 0.0357(10) 0.0725(13) -0.0144(9) 0.0391(10) -0.0107(8)
C4 0.0652(12) 0.0531(13) 0.0550(12) -0.0310(10) 0.0417(10) -0.0332(10)
C5 0.0479(10) 0.0577(12) 0.0355(9) -0.0173(8) 0.0260(8) -0.0294(9)
C6 0.0279(7) 0.0498(10) 0.0266(7) -0.0087(7) 0.0157(6) -0.0188(7)
C7 0.0232(7) 0.0514(10) 0.0243(7) 0.0004(7) 0.0114(6) -0.0118(7)
C8 0.0183(6) 0.0372(9) 0.0249(7) 0.0025(6) 0.0079(5) -0.0031(6)
C9 0.0270(7) 0.0394(9) 0.0361(8) 0.0041(7) 0.0125(6) 0.0021(7)
C10 0.0320(8) 0.0499(11) 0.0518(11) 0.0177(9) 0.0176(8) 0.0073(8)
C11 0.0294(8) 0.0711(14) 0.0451(10) 0.0266(10) 0.0098(8) 0.0045(9)
C12 0.0238(8) 0.0786(15) 0.0247(8) 0.0087(8) 0.0050(6) -0.0128(8)
C13 0.0185(6) 0.0244(7) 0.0248(7) -0.0011(6) 0.0064(5) -0.0004(5)
C14 0.0241(7) 0.0269(8) 0.0227(7) 0.0017(6) 0.0100(5) -0.0028(6)
C15 0.0180(6) 0.0231(7) 0.0269(7) 0.0004(6) 0.0087(5) -0.0001(5)
C16 0.0203(6) 0.0292(8) 0.0228(7) 0.0006(6) 0.0071(5) -0.0003(6)
C17 0.0235(7) 0.0317(8) 0.0265(7) 0.0051(6) 0.0112(6) -0.0007(6)
C18 0.0202(6) 0.0246(8) 0.0324(8) 0.0010(6) 0.0111(6) -0.0047(6)
C19 0.0183(6) 0.0259(8) 0.0204(6) 0.0015(5) 0.0071(5) -0.0026(5)
C20 0.0183(6) 0.0261(7) 0.0185(6) 0.0011(5) 0.0060(5) -0.0012(5)
C21 0.0191(6) 0.0322(8) 0.0259(7) -0.0001(6) 0.0097(5) -0.0015(6)
C22 0.0217(7) 0.0349(9) 0.0283(7) -0.0006(6) 0.0114(6) 0.0051(6)
C23 0.0293(7) 0.0238(8) 0.0287(7) -0.0031(6) 0.0108(6) 0.0016(6)
C24 0.0238(7) 0.0255(8) 0.0253(7) -0.0018(6) 0.0092(6) -0.0035(6)
C25 0.0192(6) 0.0239(7) 0.0187(6) 0.0007(5) 0.0064(5) -0.0016(5)
C26 0.0188(6) 0.0242(7) 0.0207(6) 0.0019(5) 0.0072(5) -0.0019(5)
C27 0.0192(6) 0.0266(8) 0.0238(7) -0.0001(6) 0.0086(5) -0.0006(6)
C28 0.0206(6) 0.0240(7) 0.0232(7) -0.0003(5) 0.0080(5) -0.0015(5)
C29 0.0284(7) 0.0248(8) 0.0406(9) -0.0033(6) 0.0152(6) -0.0042(6)
C30 0.0359(8) 0.0259(8) 0.0577(11) -0.0125(8) 0.0209(8) -0.0005(7)
C31 0.0277(8) 0.0396(10) 0.0537(10) -0.0150(8) 0.0216(7) 0.0007(7)
C32 0.0227(7) 0.0349(9) 0.0381(8) -0.0071(7) 0.0154(6) -0.0036(6)
C33 0.0198(6) 0.0231(7) 0.0278(7) -0.0019(6) 0.0113(5) -0.0021(5)
C34 0.0201(6) 0.0277(8) 0.0284(7) 0.0019(6) 0.0073(6) -0.0018(6)
C35 0.0268(7) 0.0283(8) 0.0306(8) 0.0046(6) 0.0124(6) -0.0036(6)
C36 0.0205(6) 0.0256(8) 0.0338(8) -0.0025(6) 0.0135(6) -0.0043(6)
C37 0.0187(6) 0.0326(8) 0.0326(8) 0.0037(6) 0.0077(6) -0.0011(6)
C38 0.0226(7) 0.0278(8) 0.0309(7) 0.0051(6) 0.0114(6) -0.0012(6)
C39 0.0184(6) 0.0268(8) 0.0333(8) -0.0006(6) 0.0097(6) -0.0047(6)
C40 0.0293(7) 0.0320(9) 0.0398(9) -0.0035(7) 0.0201(7) -0.0056(7)
C41 0.0329(8) 0.0274(8) 0.0473(9) -0.0052(7) 0.0177(7) -0.0036(7)
C42 0.0282(7) 0.0302(9) 0.0368(8) 0.0047(7) 0.0071(6) -0.0057(6)
C43 0.0278(7) 0.0401(9) 0.0291(8) 0.0037(7) 0.0116(6) -0.0035(7)
C44 0.0264(7) 0.0333(9) 0.0326(8) -0.0034(6) 0.0135(6) -0.0009(6)
C45 0.0224(7) 0.0293(8) 0.0369(8) 0.0010(6) 0.0163(6) -0.0029(6)
C46 0.0255(7) 0.0297(8) 0.0386(8) 0.0001(7) 0.0144(6) -0.0063(6)
C47 0.0215(7) 0.0434(10) 0.0363(8) 0.0039(7) 0.0127(6) -0.0057(7)
C48 0.0270(8) 0.0422(10) 0.0499(10) 0.0026(8) 0.0215(7) 0.0049(7)
C49 0.0347(8) 0.0359(10) 0.0642(12) -0.0101(8) 0.0240(8) 0.0002(7)
C50 0.0250(7) 0.0359(9) 0.0538(10) -0.0101(8) 0.0169(7) -0.0069(7)

loop_
_atom_type_symbol
_atom_type_description
_atom_type_scat_dispersion_real
_atom_type_scat_dispersion_imag
_atom_type_scat_source
C C 0.0033 0.0016 'International Tables Vol C Tables 4.2.6.8 and 6.1.1.4'
H H 0.0000 0.0000 'International Tables Vol C Tables 4.2.6.8 and 6.1.1.4'
N N 0.0061 0.0033 'International Tables Vol C Tables 4.2.6.8 and 6.1.1.4'

loop_
_geom_angle_atom_site_label_1
_geom_angle_atom_site_label_2
_geom_angle_atom_site_label_3
_geom_angle
_geom_angle_site_symmetry_1
_geom_angle_site_symmetry_3
_geom_angle_publ_flag
C1 N1 C8 108.57(12) . . ?
C1 N1 C13 127.75(12) . . ?
C8 N1 C13 123.59(13) . . ?
C36 N2 C39 120.47(12) . . ?
C36 N2 C45 120.88(13) . . ?
C45 N2 C39 117.97(11) . . ?
N1 C1 C6 108.45(14) . . ?
C2 C1 N1 129.44(14) . . ?
C2 C1 C6 122.10(15) . . ?
C1 C2 H2 121.5 . . ?
C1 C2 C3 117.02(17) . . ?
C3 C2 H2 121.5 . . ?
C2 C3 H3 119.3 . . ?
C2 C3 C4 121.39(19) . . ?
C4 C3 H3 119.3 . . ?
C3 C4 H4 119.4 . . ?
C5 C4 C3 121.20(17) . . ?
C5 C4 H4 119.4 . . ?
C4 C5 H5 120.5 . . ?
C4 C5 C6 119.08(17) . . ?
C6 C5 H5 120.5 . . ?
C1 C6 C7 107.23(13) . . ?
C5 C6 C1 119.19(17) . . ?
C5 C6 C7 133.56(16) . . ?
C8 C7 C6 106.72(13) . . ?
C12 C7 C6 134.75(16) . . ?
C12 C7 C8 118.53(17) . . ?
N1 C8 C7 109.02(14) . . ?
C9 C8 N1 128.58(14) . . ?
C9 C8 C7 122.38(14) . . ?
C8 C9 H9 121.3 . . ?
C10 C9 C8 117.36(16) . . ?
C10 C9 H9 121.3 . . ?
C9 C10 H10 119.2 . . ?
C9 C10 C11 121.60(19) . . ?
C11 C10 H10 119.2 . . ?
C10 C11 H11 119.5 . . ?
C12 C11 C10 121.02(16) . . ?
C12 C11 H11 119.5 . . ?
C7 C12 H12 120.5 . . ?
C11 C12 C7 119.07(16) . . ?
C11 C12 H12 120.5 . . ?
C14 C13 N1 118.59(13) . . ?
C14 C13 C18 120.85(12) . . ?
C18 C13 N1 120.51(13) . . ?
C13 C14 H14 120.0 . . ?
C13 C14 C15 120.08(13) . . ?
C15 C14 H14 120.0 . . ?
C14 C15 C16 118.84(13) . . ?
C14 C15 C19 119.74(12) . . ?
C16 C15 C19 121.25(12) . . ?
C15 C16 H16 119.6 . . ?
C17 C16 C15 120.76(13) . . ?
C17 C16 H16 119.6 . . ?
C16 C17 H17 119.9 . . ?
C16 C17 C18 120.25(13) . . ?
C18 C17 H17 119.9 . . ?
C13 C18 H18 120.4 . . ?
C17 C18 C13 119.18(13) . . ?
C17 C18 H18 120.4 . . ?
C20 C19 C15 121.59(12) . . ?
C20 C19 C28 120.08(12) . . ?
C28 C19 C15 118.32(13) . . ?
C19 C20 C21 121.23(12) . . ?
C19 C20 C25 119.87(12) . . ?
C21 C20 C25 118.90(13) . . ?
C20 C21 H21 119.4 . . ?
C22 C21 C20 121.15(13) . . ?
C22 C21 H21 119.4 . . ?
C21 C22 H22 119.9 . . ?
C21 C22 C23 120.24(13) . . ?
C23 C22 H22 119.9 . . ?
C22 C23 H23 119.7 . . ?
C24 C23 C22 120.64(14) . . ?
C24 C23 H23 119.7 . . ?
C23 C24 H24 119.3 . . ?
C23 C24 C25 121.48(13) . . ?
C25 C24 H24 119.3 . . ?
C24 C25 C20 117.51(12) . . ?
C26 C25 C20 120.18(13) . . ?
C26 C25 C24 122.29(12) . . ?
C25 C26 C33 122.49(13) . . ?
C27 C26 C25 119.50(12) . . ?
C27 C26 C33 118.01(12) . . ?
C26 C27 C28 120.29(12) . . ?
C26 C27 C32 122.04(13) . . ?
C32 C27 C28 117.65(14) . . ?
C19 C28 C27 119.86(13) . . ?
C19 C28 C29 121.58(13) . . ?
C29 C28 C27 118.56(13) . . ?
C28 C29 H29 119.4 . . ?
C30 C29 C28 121.24(14) . . ?
C30 C29 H29 119.4 . . ?
C29 C30 H30 119.8 . . ?
C29 C30 C31 120.41(15) . . ?
C31 C30 H30 119.8 . . ?
C30 C31 H31 119.7 . . ?
C32 C31 C30 120.53(14) . . ?
C32 C31 H31 119.7 . . ?
C27 C32 H32 119.3 . . ?
C31 C32 C27 121.44(14) . . ?
C31 C32 H32 119.3 . . ?
C34 C33 C26 122.80(12) . . ?
C34 C33 C38 117.29(12) . . ?
C38 C33 C26 119.68(13) . . ?
C33 C34 H34 119.3 . . ?
C35 C34 C33 121.37(13) . . ?
C35 C34 H34 119.3 . . ?
C34 C35 H35 119.7 . . ?
C36 C35 C34 120.67(14) . . ?
C36 C35 H35 119.7 . . ?
C35 C36 N2 121.57(13) . . ?
C35 C36 C37 118.24(13) . . ?
C37 C36 N2 120.17(12) . . ?
C36 C37 H37 119.7 . . ?
C38 C37 C36 120.55(13) . . ?
C38 C37 H37 119.7 . . ?
C33 C38 H38 119.2 . . ?
C37 C38 C33 121.66(14) . . ?
C37 C38 H38 119.2 . . ?
C40 C39 N2 120.01(14) . . ?
C40 C39 C44 119.37(14) . . ?
C44 C39 N2 120.61(13) . . ?
C39 C40 H40 120.0 . . ?
C41 C40 C39 120.06(15) . . ?
C41 C40 H40 120.0 . . ?
C40 C41 H41 119.8 . . ?
C40 C41 C42 120.45(15) . . ?
C42 C41 H41 119.8 . . ?
C41 C42 H42 120.2 . . ?
C43 C42 C41 119.53(15) . . ?
C43 C42 H42 120.2 . . ?
C42 C43 H43 119.8 . . ?
C44 C43 C42 120.32(15) . . ?
C44 C43 H43 119.8 . . ?
C39 C44 H44 119.9 . . ?
C43 C44 C39 120.25(14) . . ?
C43 C44 H44 119.9 . . ?
C46 C45 N2 119.35(14) . . ?
C50 C45 N2 121.78(13) . . ?
C50 C45 C46 118.86(14) . . ?
C45 C46 H46 119.8 . . ?
C47 C46 C45 120.49(15) . . ?
C47 C46 H46 119.8 . . ?
C46 C47 H47 119.7 . . ?
C48 C47 C46 120.63(14) . . ?
C48 C47 H47 119.7 . . ?
C47 C48 H48 120.5 . . ?
C47 C48 C49 118.98(15) . . ?
C49 C48 H48 120.5 . . ?
C48 C49 H49 119.5 . . ?
C48 C49 C50 120.99(17) . . ?
C50 C49 H49 119.5 . . ?
C45 C50 C49 120.03(15) . . ?
C45 C50 H50 120.0 . . ?
C49 C50 H50 120.0 . . ?

loop_
_geom_bond_atom_site_label_1
_geom_bond_atom_site_label_2
_geom_bond_distance
_geom_bond_site_symmetry_2
_geom_bond_publ_flag
N1 C1 1.394(2) . ?
N1 C8 1.3956(19) . ?
N1 C13 1.4321(18) . ?
N2 C36 1.4196(18) . ?
N2 C39 1.427(2) . ?
N2 C45 1.4272(19) . ?
C1 C2 1.387(2) . ?
C1 C6 1.420(2) . ?
C2 H2 0.9500 . ?
C2 C3 1.393(2) . ?
C3 H3 0.9500 . ?
C3 C4 1.405(3) . ?
C4 H4 0.9500 . ?
C4 C5 1.367(3) . ?
C5 H5 0.9500 . ?
C5 C6 1.398(2) . ?
C6 C7 1.437(3) . ?
C7 C8 1.414(2) . ?
C7 C12 1.407(2) . ?
C8 C9 1.387(2) . ?
C9 H9 0.9500 . ?
C9 C10 1.385(2) . ?
C10 H10 0.9500 . ?
C10 C11 1.392(3) . ?
C11 H11 0.9500 . ?
C11 C12 1.380(3) . ?
C12 H12 0.9500 . ?
C13 C14 1.394(2) . ?
C13 C18 1.394(2) . ?
C14 H14 0.9500 . ?
C14 C15 1.398(2) . ?
C15 C16 1.402(2) . ?
C15 C19 1.5029(19) . ?
C16 H16 0.9500 . ?
C16 C17 1.391(2) . ?
C17 H17 0.9500 . ?
C17 C18 1.393(2) . ?
C18 H18 0.9500 . ?
C19 C20 1.406(2) . ?
C19 C28 1.4162(19) . ?
C20 C21 1.4377(19) . ?
C20 C25 1.4464(19) . ?
C21 H21 0.9500 . ?
C21 C22 1.357(2) . ?
C22 H22 0.9500 . ?
C22 C23 1.422(2) . ?
C23 H23 0.9500 . ?
C23 C24 1.368(2) . ?
C24 H24 0.9500 . ?
C24 C25 1.432(2) . ?
C25 C26 1.4159(19) . ?
C26 C27 1.412(2) . ?
C26 C33 1.5006(19) . ?
C27 C28 1.4407(19) . ?
C27 C32 1.440(2) . ?
C28 C29 1.433(2) . ?
C29 H29 0.9500 . ?
C29 C30 1.359(2) . ?
C30 H30 0.9500 . ?
C30 C31 1.418(2) . ?
C31 H31 0.9500 . ?
C31 C32 1.358(2) . ?
C32 H32 0.9500 . ?
C33 C34 1.398(2) . ?
C33 C38 1.403(2) . ?
C34 H34 0.9500 . ?
C34 C35 1.397(2) . ?
C35 H35 0.9500 . ?
C35 C36 1.395(2) . ?
C36 C37 1.402(2) . ?
C37 H37 0.9500 . ?
C37 C38 1.388(2) . ?
C38 H38 0.9500 . ?
C39 C40 1.390(2) . ?
C39 C44 1.403(2) . ?
C40 H40 0.9500 . ?
C40 C41 1.388(2) . ?
C41 H41 0.9500 . ?
C41 C42 1.395(2) . ?
C42 H42 0.9500 . ?
C42 C43 1.387(2) . ?
C43 H43 0.9500 . ?
C43 C44 1.385(2) . ?
C44 H44 0.9500 . ?
C45 C46 1.397(2) . ?
C45 C50 1.390(2) . ?
C46 H46 0.9500 . ?
C46 C47 1.387(2) . ?
C47 H47 0.9500 . ?
C47 C48 1.381(2) . ?
C48 H48 0.9500 . ?
C48 C49 1.387(2) . ?
C49 H49 0.9500 . ?
C49 C50 1.390(2) . ?
C50 H50 0.9500 . ?
